data_2007539
loop_
_publ_author_name
'Soriano-Lesh, Michelle Ann'
'Holt, Elizabeth M.'
'Aguirre Garc\'ia, Fermin'
'Soriano-Garc\'ia, Manuel'

_publ_section_title
;
 1-Phenethylguanidinium Chloride
;
_journal_issue 8
_journal_name_full 'Acta Crystallographica Section C'
_journal_page_first 1187
_journal_page_last 1189
_journal_paper_doi 10.1107/S0108270198003321
_journal_volume 54
_journal_year 1998
_chemical_formula_iupac 'C10 H16 N5 1+, Cl 1-'
_chemical_formula_structural 'C10 H16 N5 Cl'
_chemical_formula_sum 'C10 H16 Cl N5'
_chemical_formula_weight 241.73
_chemical_melting_point 450.1(10)
_chemical_name_common Phenformin
_chemical_name_systematic
;
 1-Phenethylbiguanide hydrochloride (Phenformin)
;
_space_group_IT_number 14
_symmetry_cell_setting monoclinic
_symmetry_space_group_name_Hall '-P 2yn'
_symmetry_space_group_name_H-M 'P 1 21/n 1'
_audit_creation_method SHELXL
_cell_angle_alpha 90.00
_cell_angle_beta 107.640(10)
_cell_angle_gamma 90.00
_cell_formula_units_Z 8
_cell_length_a 14.916(3)
_cell_length_b 9.372(2)
_cell_length_c 19.076(4)
_cell_measurement_reflns_used 25
_cell_measurement_temperature 293(2)
_cell_measurement_theta_max 22.5
_cell_measurement_theta_min 15.0
_cell_volume 2541.3(9)
_computing_cell_refinement 'XSCANS (Siemens, 1991)'
_computing_data_collection 'Siemens R3m/V diffractometer software'
_computing_data_reduction XSCANS
_computing_molecular_graphics 'SHELXTL-Plus (Sheldrick, 1990b)'
_computing_publication_material SHELXL93
_computing_structure_refinement 'SHELXL93 (Sheldrick, 1993)'
_computing_structure_solution 'SHELXS86 (Sheldrick, 1990a)'
_diffrn_ambient_temperature 293(2)
_diffrn_measurement_device 'Siemens R3m/V'
_diffrn_measurement_method \q/2\q
_diffrn_radiation_monochromator graphite
_diffrn_radiation_source 'fine-focus sealed tube'
_diffrn_radiation_type MoK\a
_diffrn_radiation_wavelength 0.71073
_diffrn_reflns_av_R_equivalents 0.053
_diffrn_reflns_av_sigmaI/netI 0.0350
_diffrn_reflns_limit_h_max 20
_diffrn_reflns_limit_h_min -20
_diffrn_reflns_limit_k_max 13
_diffrn_reflns_limit_k_min 0
_diffrn_reflns_limit_l_max 26
_diffrn_reflns_limit_l_min 0
_diffrn_reflns_number 7413
_diffrn_reflns_theta_max 31.16
_diffrn_reflns_theta_min 2.07
_diffrn_standards_decay_% 2.0
_diffrn_standards_interval_count 97
_diffrn_standards_number 3
_exptl_absorpt_coefficient_mu 0.284
_exptl_absorpt_correction_type none
_exptl_crystal_colour colourless
_exptl_crystal_density_diffrn 1.264
_exptl_crystal_density_meas 1.260
_exptl_crystal_density_method 'flotation in bromoform/benzene'
_exptl_crystal_description rhombohedral
_exptl_crystal_F_000 1024
_exptl_crystal_size_max 0.2
_exptl_crystal_size_mid 0.2
_exptl_crystal_size_min 0.1
_refine_diff_density_max 0.252
_refine_diff_density_min -0.253
_refine_ls_extinction_method none
_refine_ls_goodness_of_fit_all 1.053
_refine_ls_goodness_of_fit_obs 1.339
_refine_ls_hydrogen_treatment 'H atoms: see below'
_refine_ls_matrix_type full
_refine_ls_number_parameters 385
_refine_ls_number_reflns 7399
_refine_ls_number_restraints 0
_refine_ls_restrained_S_all 1.053
_refine_ls_restrained_S_obs 1.339
_refine_ls_R_factor_all 0.155
_refine_ls_R_factor_obs .071
_refine_ls_shift/esd_max 0.007
_refine_ls_shift/esd_mean 0.001
_refine_ls_structure_factor_coef Fsqd
_refine_ls_weighting_details 'w = 1/[\s^2^(Fo^2^)+(0.0001P)^2^] where P = (Fo^2^+2Fc^2^)/3'
_refine_ls_weighting_scheme calc
_refine_ls_wR_factor_all 0.051
_refine_ls_wR_factor_obs .041
_reflns_number_observed 3267
_reflns_number_total 7399
_reflns_observed_criterion I>2\s(I)
_cod_data_source_file ka1267.cif
_cod_data_source_block ka1267
_cod_depositor_comments
;
'_chemical_melting_point' value '176-178^o^C' was changed to
'450.1(10)' - it was converted from degrees Celsius(C) to Kelvins(K),
the average value was taken and precision was estimated.

Adriana Da\<skevi\<c

The following automatic conversions were performed:

'_refine_ls_weighting_scheme' value 'calc w =
1/[\s^2^(Fo^2^)+(0.0001P)^2^] where P = (Fo^2^+2Fc^2^)/3' was changed
to 'calc'. New tag '_refine_ls_weighting_details' was created. The
value of the new tag was set to 'w = 1/[\s^2^(Fo^2^)+(0.0001P)^2^]
where P = (Fo^2^+2Fc^2^)/3'.

Automatic conversion script
Id: cif_fix_values 3143 2015-03-26 13:38:13Z robertas 
;
_cod_original_sg_symbol_H-M 'P 21/n'
_cod_original_formula_sum 'C10 H16 N5 Cl'
_cod_database_code 2007539

loop_
_symmetry_equiv_pos_as_xyz
'x, y, z'
'x+1/2, -y+1/2, z+1/2'
'-x, -y, -z'
'-x-1/2, y-1/2, -z-1/2'

loop_
_atom_site_aniso_label
_atom_site_aniso_U_11
_atom_site_aniso_U_22
_atom_site_aniso_U_33
_atom_site_aniso_U_12
_atom_site_aniso_U_13
_atom_site_aniso_U_23
Cl1 .0382(4) .0340(4) .0663(5) -.0005(3) -.0016(3) -.0013(4)
Cl2 .0411(4) .0326(4) .0446(4) .0000(3) .0088(3) .0034(3)
C1 .046(2) .047(2) .047(2) -.010(2) .0210(14) -.0094(15)
C2 .045(2) .054(2) .073(2) .003(2) .024(2) -.005(2)
C3 .057(2) .057(2) .068(2) -.016(2) .027(2) -.010(2)
C4 .044(2) .088(3) .056(2) -.006(2) .022(2) -.005(2)
C5 .064(2) .077(3) .073(2) .021(2) .032(2) .002(2)
C6 .083(3) .048(2) .072(2) -.002(2) .041(2) .002(2)
C7 .056(2) .074(3) .065(2) -.031(2) .028(2) -.030(2)
C8 .033(2) .052(2) .065(2) -.007(2) .0200(14) -.009(2)
N9 .0331(12) .0358(14) .062(2) -.0010(12) .0146(11) .0067(13)
C10 .0313(14) .039(2) .044(2) -.0005(13) .0124(12) .0007(14)
N11 .0303(13) .037(2) .111(2) -.0017(13) .0144(15) .014(2)
N12 .0401(12) .0283(12) .0413(12) -.0039(11) .0044(10) .0050(11)
C13 .0345(15) .034(2) .0417(14) -.0015(13) .0081(12) .0048(14)
N14 .070(2) .0283(13) .0401(13) -.0003(14) -.0071(12) -.0009(12)
N15 .059(2) .0328(14) .0339(11) .0080(13) .0002(11) .0041(11)
C1' .035(2) .048(2) .066(2) .009(2) .0088(14) .009(2)
C2' .051(2) .077(3) .068(2) .009(2) .014(2) -.013(2)
C3' .056(2) .103(3) .077(2) .016(2) .033(2) .003(3)
C4' .039(2) .071(3) .107(3) .005(2) .023(2) .013(2)
C5' .046(2) .053(2) .092(3) -.003(2) .016(2) -.009(2)
C6' .045(2) .054(2) .072(2) .004(2) .019(2) .000(2)
C7' .040(2) .051(2) .092(3) .007(2) .019(2) .015(2)
C8' .0300(14) .044(2) .047(2) .0015(13) .0091(13) -.002(2)
N9' .0279(12) .0292(13) .0551(15) .0009(10) .0121(10) -.0101(11)
C10' .0312(13) .0310(15) .0286(12) .0005(12) .0085(10) .0059(11)
N11' .0286(13) .0371(15) .069(2) -.0006(11) .0132(11) -.0149(13)
N12' .0290(11) .0254(12) .0421(12) .0000(10) .0039(9) -.0028(10)
C13' .0251(12) .0345(15) .0324(11) -.0011(12) .0081(10) .0037(12)
N14' .0428(15) .0362(15) .0438(14) .0065(12) .0028(12) -.0055(12)
N15' .0475(15) .0314(14) .0411(14) .0066(13) -.0027(11) -.0023(12)

loop_
_atom_site_label
_atom_site_fract_x
_atom_site_fract_y
_atom_site_fract_z
_atom_site_U_iso_or_equiv
_atom_site_thermal_displace_type
_atom_site_calc_flag
_atom_site_refinement_flags
_atom_site_occupancy
_atom_site_disorder_group
_atom_site_type_symbol
Cl1 .17901(5) .87443(8) .05728(4) .0500(2) Uani d . 1 . Cl
Cl2 .33231(4) .39283(7) .19589(3) .0404(2) Uani d . 1 . Cl
C1 .6001(2) .7553(3) .0722(2) .0453(7) Uani d . 1 . C
C2 .5715(2) .6167(4) .0793(2) .0558(9) Uani d . 1 . C
C3 .4836(2) .5870(4) .0844(2) .0588(9) Uani d . 1 . C
C4 .4218(2) .6945(5) .0832(2) .0609(10) Uani d . 1 . C
C5 .4475(3) .8310(5) .0765(2) .0689(11) Uani d . 1 . C
C6 .5357(3) .8617(4) .0717(2) .0637(10) Uani d . 1 . C
C7 .6941(2) .7935(4) .0651(2) .0631(10) Uani d . 1 . C
C8 .7130(2) .7266(4) -.0004(2) .0491(8) Uani d . 1 . C
N9 .7959(2) .7881(3) -.01528(14) .0437(6) Uani d . 1 . N
C10 .8849(2) .7525(3) .01953(14) .0376(6) Uani d . 1 . C
N11 .9482(2) .8548(3) .0276(2) .0612(9) Uani d . 1 . N
N12 .91497(14) .6255(2) .04991(11) .0383(5) Uani d . 1 . N
C13 .8831(2) .5019(3) .01756(14) .0376(6) Uani d . 1 . C
N14 .9095(2) .3849(3) .05775(13) .0513(7) Uani d . 1 . N
N15 .8319(2) .4851(3) -.05210(12) .0451(6) Uani d . 1 . N
C1' .7417(2) .6117(3) .3150(2) .0511(8) Uani d . 1 . C
C2' .7769(2) .5691(4) .2591(2) .0663(10) Uani d . 1 . C
C3' .8654(3) .6122(5) .2602(2) .0758(12) Uani d . 1 . C
C4' .9205(2) .6919(4) .3166(2) .0720(11) Uani d . 1 . C
C5' .8876(2) .7325(4) .3728(2) .0645(10) Uani d . 1 . C
C6' .7979(2) .6924(4) .3711(2) .0567(9) Uani d . 1 . C
C7' .6418(2) .5783(4) .3129(2) .0607(10) Uani d . 1 . C
C8' .5762(2) .6953(3) .2754(2) .0407(7) Uani d . 1 . C
N9' .47820(15) .6657(2) .27023(13) .0375(6) Uani d . 1 . N
C10' .4153(2) .7669(3) .26823(13) .0303(6) Uani d . 1 . C
N11' .3248(2) .7313(3) .24316(15) .0453(6) Uani d . 1 . N
N12' .44587(13) .8962(2) .29423(11) .0337(5) Uani d . 1 . N
C13' .4024(2) 1.0167(3) .26727(13) .0308(6) Uani d . 1 . C
N14' .3381(2) 1.0318(3) .20181(13) .0432(6) Uani d . 1 . N
N15' .4278(2) 1.1336(3) .30784(13) .0436(6) Uani d . 1 . N
H2 .6099(19) .550(3) .0817(15) .060 Uiso d . 1 . H
H3 .475(2) .495(3) .0883(15) .060 Uiso d . 1 . H
H4 .3633(19) .667(3) .0858(14) .060 Uiso d . 1 . H
H5 .3997(19) .908(3) .0735(14) .060 Uiso d . 1 . H
H6 .563(2) .952(3) .0701(15) .060 Uiso d . 1 . H
H7A .7143(19) .894(3) .0772(15) .060 Uiso d . 1 . H
H7B .7437(19) .760(3) .1060(15) .060 Uiso d . 1 . H
H8A .7181(19) .627(3) -.0011(14) .060 Uiso d . 1 . H
H8B .6670(19) .756(3) -.0380(15) .060 Uiso d . 1 . H
H9 .791(2) .870(3) -.0299(15) .060 Uiso d . 1 . H
H11A .934(2) .938(3) .0198(16) .060 Uiso d . 1 . H
H11B 1.0078(19) .835(3) .0414(15) .060 Uiso d . 1 . H
H14A .8898(19) .303(3) .0360(15) .060 Uiso d . 1 . H
H14B .9534(18) .395(3) .1027(15) .060 Uiso d . 1 . H
H15A .815(2) .405(3) -.0660(16) .060 Uiso d . 1 . H
H15B .814(2) .548(3) -.0804(14) .060 Uiso d . 1 . H
H2' .7439(19) .509(3) .2183(14) .060 Uiso d . 1 . H
H3' .8803(19) .585(3) .2218(15) .060 Uiso d . 1 . H
H4' .9772(19) .728(3) .3137(14) .060 Uiso d . 1 . H
H5' .9261(18) .790(3) .4130(14) .060 Uiso d . 1 . H
H6' .782(2) .718(3) .4061(15) .060 Uiso d . 1 . H
H7C .6190(19) .490(3) .2829(14) .060 Uiso d . 1 . H
H7D .6334(19) .551(3) .3574(15) .060 Uiso d . 1 . H
H8C .5995(18) .785(3) .3087(14) .060 Uiso d . 1 . H
H8D .5792(18) .698(3) .2284(14) .060 Uiso d . 1 . H
H9' .464(2) .590(3) .2535(16) .060 Uiso d . 1 . H
H11C .2875(19) .778(3) .2571(16) .060 Uiso d . 1 . H
H11D .312(2) .650(3) .2291(16) .060 Uiso d . 1 . H
H14C .314(2) 1.105(3) .1885(16) .060 Uiso d . 1 . H
H14D .325(2) .964(3) .1767(15) .060 Uiso d . 1 . H
H15C .4766(19) 1.127(3) .3462(15) .060 Uiso d . 1 . H
H15D .411(2) 1.204(3) .2931(17) .060 Uiso d . 1 . H

loop_
_atom_type_symbol
_atom_type_description
_atom_type_scat_dispersion_real
_atom_type_scat_dispersion_imag
_atom_type_scat_source
C C 0.0033 0.0016 'International Tables Vol C Tables 4.2.6.8 and 6.1.1.4'
H H 0.0000 0.0000 'International Tables Vol C Tables 4.2.6.8 and 6.1.1.4'
N N 0.0061 0.0033 'International Tables Vol C Tables 4.2.6.8 and 6.1.1.4'
Cl Cl 0.1484 0.1585 'International Tables Vol C Tables 4.2.6.8 and 6.1.1.4'

loop_
_geom_angle_atom_site_label_1
_geom_angle_atom_site_label_2
_geom_angle_atom_site_label_3
_geom_angle
_geom_angle_publ_flag
C6 C1 C2 116.4(3) yes
C6 C1 C7 119.8(3) yes
C2 C1 C7 123.9(3) yes
C3 C2 C1 121.6(3) yes
C3 C2 H2 120.(2) no
C1 C2 H2 119.(2) no
C4 C3 C2 120.4(3) yes
C4 C3 H3 127.(2) no
C2 C3 H3 112.(2) no
C5 C4 C3 119.4(3) yes
C5 C4 H4 124.(2) no
C3 C4 H4 116.(2) no
C4 C5 C6 120.6(3) yes
C4 C5 H5 117.8(16) no
C6 C5 H5 121.6(17) no
C5 C6 C1 121.6(3) yes
C5 C6 H6 128.1(19) no
C1 C6 H6 110.2(18) no
C1 C7 C8 113.3(2) yes
C1 C7 H7A 115.7(17) no
C8 C7 H7A 118.0(17) no
C1 C7 H7B 111.5(18) no
C8 C7 H7B 104.6(18) no
H7A C7 H7B 91.(2) no
N9 C8 C7 112.3(3) yes
N9 C8 H8A 108.2(18) no
C7 C8 H8A 117.7(18) no
N9 C8 H8B 102.6(19) no
C7 C8 H8B 104.8(19) no
H8A C8 H8B 110.(3) no
C10 N9 C8 125.1(2) yes
C10 N9 H9 113.(2) no
C8 N9 H9 116.(2) no
N11 C10 N9 116.4(3) yes
N11 C10 N12 117.4(2) yes
N9 C10 N12 126.1(2) yes
C10 N11 H11A 123.(2) no
C10 N11 H11B 120.(2) no
H11A N11 H11B 117.(3) no
C13 N12 C10 123.1(2) yes
N15 C13 N12 125.8(2) yes
N15 C13 N14 117.4(3) yes
N12 C13 N14 116.7(2) yes
C13 N14 H14A 116.7(19) no
C13 N14 H14B 117.4(19) no
H14A N14 H14B 125.(3) no
C13 N15 H15A 118.(2) no
C13 N15 H15B 125.(2) no
H15A N15 H15B 118.(3) no
C6' C1' C2' 118.5(3) yes
C6' C1' C7' 120.0(3) yes
C2' C1' C7' 121.5(3) yes
C3' C2' C1' 119.4(3) yes
C3' C2' H2' 115.9(17) no
C1' C2' H2' 124.8(17) no
C4' C3' C2' 121.4(4) yes
C4' C3' H3' 126.(2) no
C2' C3' H3' 113.(2) no
C5' C4' C3' 120.0(3) yes
C5' C4' H4' 119.7(18) no
C3' C4' H4' 119.9(18) no
C4' C5' C6' 118.9(4) yes
C4' C5' H5' 120.6(17) no
C6' C5' H5' 120.5(17) no
C1' C6' C5' 121.9(3) yes
C1' C6' H6' 123.(2) no
C5' C6' H6' 115.(2) no
C8' C7' C1' 110.9(3) yes
C8' C7' H7C 105.6(16) no
C1' C7' H7C 110.3(17) no
C8' C7' H7D 112.9(18) no
C1' C7' H7D 116.0(18) no
H7C C7' H7D 100.(2) no
N9' C8' C7' 112.8(2) yes
N9' C8' H8C 109.5(14) no
C7' C8' H8C 104.4(14) no
N9' C8' H8D 106.6(17) no
C7' C8' H8D 106.0(19) no
H8C C8' H8D 118.(2) no
C10' N9' C8' 123.4(2) yes
C10' N9' H9' 122.(2) no
C8' N9' H9' 111.(2) no
N9' C10' N11' 117.5(2) yes
N9' C10' N12' 118.6(2) yes
N11' C10' N12' 123.8(2) yes
C10' N11' H11C 118.(2) no
C10' N11' H11D 118.(2) no
H11C N11' H11D 119.(3) no
C13' N12' C10' 123.8(2) yes
N12' C13' N15' 117.2(2) yes
N12' C13' N14' 125.6(2) yes
N15' C13' N14' 117.1(2) yes
C13' N14' H14C 122.(2) no
C13' N14' H14D 118.(2) no
H14C N14' H14D 121.(3) no
C13' N15' H15C 117.(2) no
C13' N15' H15D 121.(3) no
H15C N15' H15D 120.(3) no

loop_
_geom_bond_atom_site_label_1
_geom_bond_atom_site_label_2
_geom_bond_site_symmetry_2
_geom_bond_distance
_geom_bond_publ_flag
C1 C6 . 1.382(4) yes
C1 C2 . 1.387(4) yes
C1 C7 . 1.493(4) yes
C2 C3 . 1.373(4) yes
C2 H2 . .84(3) no
C3 C4 . 1.362(5) yes
C3 H3 . .88(3) no
C4 C5 . 1.353(5) yes
C4 H4 . .92(3) no
C5 C6 . 1.376(5) yes
C5 H5 . 1.00(3) no
C6 H6 . .94(3) no
C7 C8 . 1.498(4) yes
C7 H7A . .99(3) no
C7 H7B . .95(3) no
C8 N9 . 1.467(4) yes
C8 H8A . .94(3) no
C8 H8B . .87(3) no
N9 C10 . 1.334(3) yes
N9 H9 . .81(3) no
C10 N11 . 1.322(3) yes
C10 N12 . 1.341(3) yes
N11 H11A . .81(3) no
N11 H11B . .87(3) no
N12 C13 . 1.330(3) yes
C13 N15 . 1.326(3) yes
C13 N14 . 1.328(3) yes
N14 H14A . .88(3) no
N14 H14B . .91(3) no
N15 H15A . .81(3) no
N15 H15B . .79(3) no
C1' C6' . 1.370(4) yes
C1' C2' . 1.382(4) yes
C1' C7' . 1.512(4) yes
C2' C3' . 1.375(5) yes
C2' H2' . .97(3) no
C3' C4' . 1.362(5) yes
C3' H3' . .86(3) no
C4' C5' . 1.363(5) yes
C4' H4' . .93(3) no
C5' C6' . 1.380(4) yes
C5' H5' . .97(3) no
C6' H6' . .81(3) no
C7' C8' . 1.499(4) yes
C7' H7C . 1.00(3) no
C7' H7D . .93(3) no
C8' N9' . 1.462(3) yes
C8' H8C . 1.05(3) no
C8' H8D . .91(3) no
N9' C10' . 1.327(3) yes
N9' H9' . .78(3) no
C10' N11' . 1.330(3) yes
C10' N12' . 1.336(3) yes
N11' H11C . .81(3) no
N11' H11D . .82(3) no
N12' C13' . 1.326(3) yes
C13' N15' . 1.329(3) yes
C13' N14' . 1.332(3) yes
N14' H14C . .78(3) no
N14' H14D . .78(3) no
N15' H15C . .86(3) no
N15' H15D . .73(3) no

loop_
_geom_torsion_atom_site_label_1
_geom_torsion_atom_site_label_2
_geom_torsion_atom_site_label_3
_geom_torsion_atom_site_label_4
_geom_torsion
_geom_torsion_publ_flag
C6 C1 C2 C3 0.9(5) no
C7 C1 C2 C3 -178.9(3) no
C1 C2 C3 C4 -0.5(5) no
C2 C3 C4 C5 0.5(5) no
C3 C4 C5 C6 -0.8(6) no
C4 C5 C6 C1 1.2(6) no
C2 C1 C6 C5 -1.2(5) no
C7 C1 C6 C5 178.5(3) no
C6 C1 C7 C8 -120.6(4) no
C2 C1 C7 C8 59.2(5) no
C1 C7 C8 N9 168.0(3) yes
C7 C8 N9 C10 81.0(4) yes
C8 N9 C10 N11 -147.9(3) yes
C8 N9 C10 N12 28.7(5) yes
N11 C10 N12 C13 -140.8(3) yes
N9 C10 N12 C13 42.7(4) yes
C10 N12 C13 N15 12.6(4) yes
C10 N12 C13 N14 -171.3(3) yes
C6' C1' C2' C3' -1.9(5) no
C7' C1' C2' C3' 174.5(3) no
C1' C2' C3' C4' 2.3(6) no
C2' C3' C4' C5' -1.1(6) no
C3' C4' C5' C6' -0.5(6) no
C2' C1' C6' C5' 0.4(5) no
C7' C1' C6' C5' -176.1(3) no
C4' C5' C6' C1' 0.8(6) no
C6' C1' C7' C8' 86.3(4) no
C2' C1' C7' C8' -90.1(4) no
C1' C7' C8' N9' 178.4(3) yes
C7' C8' N9' C10' 151.5(3) yes
C8' N9' C10' N11' 161.5(3) yes
C8' N9' C10' N12' -21.3(4) yes
N9' C10' N12' C13' 147.1(3) yes
N11' C10' N12' C13' -36.0(4) yes
C10' N12' C13' N15' 165.3(3) yes
C10' N12' C13' N14' -17.5(4) yes

loop_
_cod_related_entry_id
_cod_related_entry_database
_cod_related_entry_code
1 ChemSpider 12708
